data_4067127
loop_
_publ_author_name
'Yu, Insun'
'Wallis, Christopher J.'
'Patrick, Brian O.'
'Diaconescu, Paula L.'
'Mehrkhodavandi, Parisa'

_publ_section_title
;
 Phosphine-Tethered Carbene Ligands: Template Synthesis and Reactivity of
 Cyclic and Acyclic Functionalized Carbenes
;
_journal_issue 22
_journal_name_full Organometallics
_journal_page_first 6065
_journal_paper_doi 10.1021/om100841j
_journal_volume 29
_journal_year 2010
_chemical_formula_moiety 'C26 H30 Cl2 Fe I N2 O P'
_chemical_formula_sum 'C26 H30 Cl2 Fe I N2 O P'
_chemical_formula_weight 671.14
_chemical_name_systematic
;
 ?
;
_space_group_IT_number 14
_symmetry_cell_setting monoclinic
_symmetry_space_group_name_Hall '-P 2ybc'
_symmetry_space_group_name_H-M 'P 1 21/c 1'
_atom_sites_solution_hydrogens geom
_atom_sites_solution_primary direct
_atom_sites_solution_secondary difmap
_audit_creation_method SHELXL-97
_cell_angle_alpha 90.00
_cell_angle_beta 100.8600(10)
_cell_angle_gamma 90.00
_cell_formula_units_Z 4
_cell_length_a 8.6746(2)
_cell_length_b 22.2743(8)
_cell_length_c 14.2245(5)
_cell_measurement_reflns_used 5379
_cell_measurement_temperature 173(2)
_cell_measurement_theta_max 27.16
_cell_measurement_theta_min 2.39
_cell_volume 2699.24(15)
_computing_structure_refinement 'SHELXL-97 (Sheldrick, 1997)'
_diffrn_ambient_temperature 173(2)
_diffrn_measured_fraction_theta_full 0.995
_diffrn_measured_fraction_theta_max 0.995
_diffrn_measurement_device_type 'Bruker X8 APEX II'
_diffrn_measurement_method 'area detector'
_diffrn_radiation_monochromator graphite
_diffrn_radiation_source 'fine-focus sealed tube'
_diffrn_radiation_type MoK\a
_diffrn_radiation_wavelength 0.71073
_diffrn_reflns_av_R_equivalents 0.0564
_diffrn_reflns_av_sigmaI/netI 0.0633
_diffrn_reflns_limit_h_max 10
_diffrn_reflns_limit_h_min -11
_diffrn_reflns_limit_k_max 28
_diffrn_reflns_limit_k_min -29
_diffrn_reflns_limit_l_max 18
_diffrn_reflns_limit_l_min -17
_diffrn_reflns_number 22180
_diffrn_reflns_theta_full 28.08
_diffrn_reflns_theta_max 28.08
_diffrn_reflns_theta_min 1.72
_exptl_absorpt_coefficient_mu 1.982
_exptl_absorpt_correction_T_max 0.8202
_exptl_absorpt_correction_T_min 0.5735
_exptl_absorpt_correction_type multi-scan
_exptl_crystal_colour yellow
_exptl_crystal_density_diffrn 1.652
_exptl_crystal_density_method 'not measured'
_exptl_crystal_description prism
_exptl_crystal_F_000 1344
_exptl_crystal_size_max 0.30
_exptl_crystal_size_mid 0.13
_exptl_crystal_size_min 0.10
_refine_diff_density_max 2.296
_refine_diff_density_min -2.034
_refine_diff_density_rms 0.218
_refine_ls_extinction_method none
_refine_ls_goodness_of_fit_ref 1.041
_refine_ls_hydrogen_treatment constr
_refine_ls_matrix_type full
_refine_ls_number_parameters 325
_refine_ls_number_reflns 6535
_refine_ls_number_restraints 0
_refine_ls_restrained_S_all 1.041
_refine_ls_R_factor_all 0.1029
_refine_ls_R_factor_gt 0.0720
_refine_ls_shift/su_max 0.415
_refine_ls_shift/su_mean 0.030
_refine_ls_structure_factor_coef Fsqd
_refine_ls_weighting_details 'calc w=1/[\s^2^(Fo^2^)+(0.1196P)^2^+25.3364P] where P=(Fo^2^+2Fc^2^)/3'
_refine_ls_weighting_scheme calc
_refine_ls_wR_factor_gt 0.2158
_refine_ls_wR_factor_ref 0.2361
_reflns_number_gt 4650
_reflns_number_total 6535
_reflns_threshold_expression >2sigma(I)
_cod_data_source_file om100841j_si_001.cif
_cod_data_source_block pm057_0m
_cod_original_sg_symbol_H-M 'P 21/c'
_cod_database_code 4067127

loop_
_symmetry_equiv_pos_as_xyz
'x, y, z'
'-x, y+1/2, -z+1/2'
'-x, -y, -z'
'x, -y-1/2, z-1/2'

loop_
_atom_site_label
_atom_site_type_symbol
_atom_site_fract_x
_atom_site_fract_y
_atom_site_fract_z
_atom_site_U_iso_or_equiv
_atom_site_adp_type
_atom_site_occupancy
_atom_site_symmetry_multiplicity
_atom_site_calc_flag
_atom_site_refinement_flags
_atom_site_disorder_assembly
_atom_site_disorder_group
C1 C 0.1806(8) 0.1996(3) 0.2677(5) 0.0199(14) Uani 1 1 d . . .
C2 C 0.0439(8) 0.2655(3) 0.3966(5) 0.0209(14) Uani 1 1 d . . .
C3 C -0.0160(8) 0.1168(3) 0.5067(5) 0.0235(15) Uani 1 1 d . . .
H3A H -0.0740 0.0783 0.5010 0.028 Uiso 1 1 calc R . .
H3B H 0.0727 0.1134 0.5616 0.028 Uiso 1 1 calc R . .
C4 C -0.1247(9) 0.1667(4) 0.5270(6) 0.0270(16) Uani 1 1 d . . .
H4A H -0.2146 0.1698 0.4728 0.032 Uiso 1 1 calc R . .
H4B H -0.1666 0.1566 0.5851 0.032 Uiso 1 1 calc R . .
C5 C -0.0415(9) 0.2269(4) 0.5415(6) 0.0279(16) Uani 1 1 d . . .
H5A H -0.0820 0.2492 0.5920 0.033 Uiso 1 1 calc R . .
H5B H 0.0717 0.2195 0.5653 0.033 Uiso 1 1 calc R . .
C6 C 0.3916(9) 0.1725(4) 0.4999(7) 0.0339(19) Uani 1 1 d G . .
H6 H 0.3826 0.1371 0.5356 0.041 Uiso 1 1 calc R . .
C7 C 0.4439(9) 0.1744(4) 0.4155(7) 0.0341(19) Uani 1 1 d G . .
H7 H 0.4776 0.1407 0.3835 0.041 Uiso 1 1 calc R . .
C8 C 0.4398(9) 0.2332(5) 0.3837(7) 0.040(2) Uani 1 1 d G . .
H8 H 0.4690 0.2467 0.3262 0.048 Uiso 1 1 calc R . .
C9 C 0.3852(9) 0.2693(4) 0.4511(8) 0.046(3) Uani 1 1 d G . .
H9 H 0.3714 0.3116 0.4486 0.056 Uiso 1 1 calc R . .
C10 C 0.3540(8) 0.2289(5) 0.5258(6) 0.036(2) Uani 1 1 d G . .
H10 H 0.3151 0.2396 0.5816 0.043 Uiso 1 1 calc R . .
C11 C -0.1922(9) 0.3071(4) 0.4478(7) 0.0330(18) Uani 1 1 d . . .
H11A H -0.1648 0.3406 0.4938 0.040 Uiso 1 1 calc R . .
H11B H -0.2836 0.2857 0.4642 0.040 Uiso 1 1 calc R . .
C12 C -0.2357(9) 0.3321(4) 0.3483(7) 0.0349(19) Uani 1 1 d . . .
H12A H -0.2819 0.3000 0.3035 0.042 Uiso 1 1 calc R . .
H12B H -0.3147 0.3643 0.3467 0.042 Uiso 1 1 calc R . .
C13 C -0.0918(9) 0.3566(3) 0.3184(6) 0.0301(17) Uani 1 1 d . . .
H13A H -0.1165 0.3702 0.2510 0.036 Uiso 1 1 calc R . .
H13B H -0.0507 0.3913 0.3592 0.036 Uiso 1 1 calc R . .
C14 C 0.1643(5) 0.05985(17) 0.3843(3) 0.0229(14) Uani 1 1 d G . .
C15 C 0.1829(6) 0.0428(2) 0.2931(3) 0.0271(16) Uani 1 1 d G . .
H15 H 0.1350 0.0656 0.2390 0.033 Uiso 1 1 calc R . .
C16 C 0.2718(6) -0.0075(2) 0.2810(3) 0.0345(19) Uani 1 1 d G . .
H16 H 0.2845 -0.0192 0.2187 0.041 Uiso 1 1 calc R . .
C17 C 0.3420(6) -0.04089(18) 0.3602(4) 0.038(2) Uani 1 1 d G . .
H17 H 0.4027 -0.0753 0.3519 0.045 Uiso 1 1 calc R . .
C18 C 0.3234(5) -0.0239(2) 0.4514(3) 0.0322(18) Uani 1 1 d G . .
H18 H 0.3714 -0.0467 0.5055 0.039 Uiso 1 1 calc R . .
C19 C 0.2345(6) 0.0265(2) 0.4634(3) 0.0286(16) Uani 1 1 d G . .
H19 H 0.2218 0.0381 0.5258 0.034 Uiso 1 1 calc R . .
C20 C -0.1208(4) 0.12274(19) 0.3074(3) 0.0191(13) Uani 1 1 d G . .
C21 C -0.1846(5) 0.17243(16) 0.2550(3) 0.0210(14) Uani 1 1 d G . .
H21 H -0.1291 0.2094 0.2607 0.025 Uiso 1 1 calc R . .
C22 C -0.3298(5) 0.16802(19) 0.1943(3) 0.0287(17) Uani 1 1 d G . .
H22 H -0.3734 0.2020 0.1584 0.034 Uiso 1 1 calc R . .
C23 C -0.4110(4) 0.1139(2) 0.1859(4) 0.035(2) Uani 1 1 d G . .
H23 H -0.5102 0.1109 0.1444 0.042 Uiso 1 1 calc R . .
C24 C -0.3472(5) 0.06422(18) 0.2383(4) 0.0332(18) Uani 1 1 d G . .
H24 H -0.4027 0.0272 0.2326 0.040 Uiso 1 1 calc R . .
C25 C -0.2020(5) 0.06864(17) 0.2991(3) 0.0246(15) Uani 1 1 d G . .
H25 H -0.1584 0.0347 0.3349 0.030 Uiso 1 1 calc R . .
C26 C 0.215(5) 0.0163(17) -0.040(2) 0.053(5) Uani 0.65(8) 1 d P A 1
H26A H 0.2583 0.0295 -0.0966 0.064 Uiso 0.65(8) 1 calc PR A 1
H26B H 0.1144 -0.0048 -0.0646 0.064 Uiso 0.65(8) 1 calc PR A 1
Cl1 Cl 0.174(2) 0.0843(11) 0.0296(12) 0.048(2) Uani 0.65(8) 1 d P A 1
Cl2 Cl 0.350(4) -0.0355(7) 0.0300(12) 0.071(3) Uani 0.65(8) 1 d P A 1
N1 N -0.0578(6) 0.2653(3) 0.4564(4) 0.0221(12) Uani 1 1 d . . .
N2 N 0.0246(7) 0.3082(3) 0.3294(5) 0.0222(12) Uani 1 1 d . . .
H2 H 0.0878 0.3071 0.2878 0.027 Uiso 1 1 calc R . .
O1 O 0.1727(7) 0.1911(2) 0.1882(4) 0.0264(11) Uani 1 1 d . . .
P1 P 0.06126(19) 0.12927(8) 0.39798(13) 0.0165(3) Uani 1 1 d . . .
Fe1 Fe 0.21384(10) 0.20734(4) 0.39243(7) 0.0155(2) Uani 1 1 d . . .
I1 I 0.31460(7) 0.38741(3) 0.24200(4) 0.0396(2) Uani 1 1 d . . .
C26A C 0.237(11) 0.029(3) -0.054(5) 0.053(5) Uani 0.35(8) 1 d P A 2
H26C H 0.3312 0.0476 -0.0717 0.064 Uiso 0.35(8) 1 calc PR A 2
H26D H 0.1556 0.0228 -0.1114 0.064 Uiso 0.35(8) 1 calc PR A 2
Cl2A Cl 0.285(8) -0.0403(12) 0.013(3) 0.068(8) Uani 0.35(8) 1 d P A 2
Cl1A Cl 0.174(4) 0.067(2) 0.027(2) 0.042(4) Uani 0.35(8) 1 d P A 2

loop_
_atom_site_aniso_label
_atom_site_aniso_U_11
_atom_site_aniso_U_22
_atom_site_aniso_U_33
_atom_site_aniso_U_23
_atom_site_aniso_U_13
_atom_site_aniso_U_12
C1 0.018(3) 0.013(3) 0.029(4) 0.007(3) 0.005(3) 0.005(2)
C2 0.017(3) 0.016(3) 0.026(4) -0.009(3) -0.004(3) -0.005(2)
C3 0.020(3) 0.029(4) 0.020(3) 0.005(3) -0.001(3) -0.003(3)
C4 0.021(3) 0.036(4) 0.024(4) -0.001(3) 0.006(3) -0.004(3)
C5 0.021(3) 0.035(4) 0.027(4) -0.012(3) 0.001(3) -0.005(3)
C6 0.020(3) 0.030(4) 0.044(5) 0.012(4) -0.015(3) -0.006(3)
C7 0.017(3) 0.039(5) 0.042(5) -0.013(4) -0.005(3) 0.003(3)
C8 0.014(3) 0.064(6) 0.043(5) 0.011(5) 0.006(3) -0.013(4)
C9 0.019(4) 0.019(4) 0.087(8) -0.007(4) -0.027(4) -0.002(3)
C10 0.012(3) 0.063(6) 0.031(4) -0.019(4) -0.002(3) -0.005(3)
C11 0.019(3) 0.031(4) 0.049(5) -0.009(4) 0.007(3) 0.007(3)
C12 0.018(3) 0.026(4) 0.057(6) -0.007(4) -0.001(3) 0.009(3)
C13 0.026(4) 0.020(4) 0.041(5) -0.004(3) -0.003(3) 0.010(3)
C14 0.018(3) 0.019(3) 0.030(4) 0.003(3) 0.000(3) -0.005(3)
C15 0.028(4) 0.019(4) 0.034(4) 0.001(3) 0.005(3) -0.001(3)
C16 0.034(4) 0.022(4) 0.050(5) -0.009(4) 0.014(4) -0.003(3)
C17 0.023(4) 0.014(3) 0.077(7) 0.001(4) 0.010(4) 0.002(3)
C18 0.019(3) 0.020(4) 0.053(5) 0.007(4) -0.004(3) -0.001(3)
C19 0.020(3) 0.026(4) 0.039(4) 0.010(3) 0.003(3) -0.003(3)
C20 0.017(3) 0.021(3) 0.020(3) -0.002(3) 0.003(2) -0.003(2)
C21 0.017(3) 0.024(3) 0.020(3) -0.001(3) -0.002(3) -0.001(3)
C22 0.022(3) 0.039(4) 0.022(4) -0.006(3) -0.005(3) 0.005(3)
C23 0.019(3) 0.051(5) 0.030(4) -0.016(4) -0.007(3) -0.006(3)
C24 0.022(3) 0.039(5) 0.037(4) -0.013(4) 0.002(3) -0.015(3)
C25 0.021(3) 0.025(4) 0.028(4) -0.003(3) 0.003(3) -0.006(3)
C26 0.091(16) 0.048(17) 0.026(10) 0.003(10) 0.023(8) -0.024(10)
Cl1 0.066(3) 0.035(6) 0.036(3) -0.007(4) -0.006(2) 0.017(5)
Cl2 0.103(10) 0.054(4) 0.060(5) -0.005(3) 0.026(6) -0.004(5)
N1 0.014(2) 0.025(3) 0.028(3) -0.010(3) 0.006(2) -0.002(2)
N2 0.019(3) 0.015(3) 0.033(3) -0.002(2) 0.004(2) 0.004(2)
O1 0.037(3) 0.022(3) 0.021(3) 0.005(2) 0.008(2) 0.006(2)
P1 0.0143(7) 0.0164(8) 0.0176(8) 0.0025(6) -0.0001(6) -0.0016(6)
Fe1 0.0118(4) 0.0140(4) 0.0199(5) 0.0005(4) 0.0008(3) -0.0002(3)
I1 0.0401(3) 0.0427(4) 0.0362(3) 0.0035(3) 0.0074(2) -0.0051(2)
C26A 0.091(16) 0.048(17) 0.026(10) 0.003(10) 0.023(8) -0.024(10)
Cl2A 0.11(2) 0.039(7) 0.064(12) 0.007(7) 0.033(13) -0.004(10)
Cl1A 0.058(6) 0.029(11) 0.037(5) -0.004(8) 0.002(4) 0.015(8)

loop_
_atom_type_symbol
_atom_type_description
_atom_type_scat_dispersion_real
_atom_type_scat_dispersion_imag
_atom_type_scat_source
C C 0.0033 0.0016 'International Tables Vol C Tables 4.2.6.8 and 6.1.1.4'
H H 0.0000 0.0000 'International Tables Vol C Tables 4.2.6.8 and 6.1.1.4'
N N 0.0061 0.0033 'International Tables Vol C Tables 4.2.6.8 and 6.1.1.4'
O O 0.0106 0.0060 'International Tables Vol C Tables 4.2.6.8 and 6.1.1.4'
P P 0.1023 0.0942 'International Tables Vol C Tables 4.2.6.8 and 6.1.1.4'
Fe Fe 0.3463 0.8444 'International Tables Vol C Tables 4.2.6.8 and 6.1.1.4'
I I -0.4742 1.8119 'International Tables Vol C Tables 4.2.6.8 and 6.1.1.4'
Cl Cl 0.1484 0.1585 'International Tables Vol C Tables 4.2.6.8 and 6.1.1.4'

loop_
_geom_angle_atom_site_label_1
_geom_angle_atom_site_label_2
_geom_angle_atom_site_label_3
_geom_angle
O1 C1 Fe1 172.9(6)
N2 C2 N1 116.7(6)
N2 C2 Fe1 116.1(5)
N1 C2 Fe1 127.2(6)
C4 C3 P1 113.0(5)
C4 C3 H3A 109.0
P1 C3 H3A 109.0
C4 C3 H3B 109.0
P1 C3 H3B 109.0
H3A C3 H3B 107.8
C5 C4 C3 112.1(6)
C5 C4 H4A 109.2
C3 C4 H4A 109.2
C5 C4 H4B 109.2
C3 C4 H4B 109.2
H4A C4 H4B 107.9
N1 C5 C4 115.7(6)
N1 C5 H5A 108.4
C4 C5 H5A 108.3
N1 C5 H5B 108.4
C4 C5 H5B 108.4
H5A C5 H5B 107.4
C10 C6 C7 110.3(8)
C10 C6 Fe1 71.2(5)
C7 C6 Fe1 70.7(5)
C10 C6 H6 124.9
C7 C6 H6 124.8
Fe1 C6 H6 124.9
C6 C7 C8 108.9(8)
C6 C7 Fe1 71.5(5)
C8 C7 Fe1 69.6(5)
C6 C7 H7 125.5
C8 C7 H7 125.6
Fe1 C7 H7 124.9
C7 C8 C9 108.2(8)
C7 C8 Fe1 71.5(5)
C9 C8 Fe1 70.9(5)
C7 C8 H8 125.9
C9 C8 H8 125.9
Fe1 C8 H8 123.3
C8 C9 C10 106.1(8)
C8 C9 Fe1 69.7(5)
C10 C9 Fe1 70.5(4)
C8 C9 H9 127.0
C10 C9 H9 126.9
Fe1 C9 H9 124.5
C6 C10 C9 106.5(8)
C6 C10 Fe1 71.0(5)
C9 C10 Fe1 68.8(5)
C6 C10 H10 126.7
C9 C10 H10 126.8
Fe1 C10 H10 125.0
N1 C11 C12 111.5(7)
N1 C11 H11A 109.3
C12 C11 H11A 109.3
N1 C11 H11B 109.3
C12 C11 H11B 109.3
H11A C11 H11B 108.0
C13 C12 C11 109.2(7)
C13 C12 H12A 109.8
C11 C12 H12A 109.8
C13 C12 H12B 109.9
C11 C12 H12B 109.8
H12A C12 H12B 108.3
N2 C13 C12 107.1(6)
N2 C13 H13A 110.3
C12 C13 H13A 110.3
N2 C13 H13B 110.3
C12 C13 H13B 110.3
H13A C13 H13B 108.6
C15 C14 C19 120.0
C15 C14 P1 118.6(3)
C19 C14 P1 121.2(3)
C16 C15 C14 120.0
C16 C15 H15 120.0
C14 C15 H15 120.0
C15 C16 C17 120.0
C15 C16 H16 120.0
C17 C16 H16 120.0
C18 C17 C16 120.0
C18 C17 H17 120.0
C16 C17 H17 120.0
C17 C18 C19 120.0
C17 C18 H18 120.0
C19 C18 H18 120.0
C18 C19 C14 120.0
C18 C19 H19 120.0
C14 C19 H19 120.0
C21 C20 C25 120.0
C21 C20 P1 120.9(2)
C25 C20 P1 118.8(2)
C22 C21 C20 120.0
C22 C21 H21 120.0
C20 C21 H21 120.0
C21 C22 C23 120.0
C21 C22 H22 120.0
C23 C22 H22 120.0
C22 C23 C24 120.0
C22 C23 H23 120.0
C24 C23 H23 120.0
C25 C24 C23 120.0
C25 C24 H24 120.0
C23 C24 H24 120.0
C24 C25 C20 120.0
C24 C25 H25 120.0
C20 C25 H25 120.0
Cl1 C26 Cl2 112.7(18)
Cl1 C26 H26A 108.8
Cl2 C26 H26A 108.8
Cl1 C26 H26B 109.2
Cl2 C26 H26B 109.3
H26A C26 H26B 107.8
C2 N1 C5 123.7(6)
C2 N1 C11 123.4(7)
C5 N1 C11 112.8(6)
C2 N2 C13 126.3(7)
C2 N2 H2 116.9
C13 N2 H2 116.9
C14 P1 C3 103.3(3)
C14 P1 C20 103.4(2)
C3 P1 C20 100.2(3)
C14 P1 Fe1 111.00(18)
C3 P1 Fe1 118.2(3)
C20 P1 Fe1 118.65(16)
C1 Fe1 C2 96.5(3)
C1 Fe1 C8 86.8(3)
C2 Fe1 C8 122.8(4)
C1 Fe1 C9 116.1(4)
C2 Fe1 C9 92.0(3)
C8 Fe1 C9 39.4(4)
C1 Fe1 C7 95.4(3)
C2 Fe1 C7 157.2(3)
C8 Fe1 C7 38.8(4)
C9 Fe1 C7 65.3(3)
C1 Fe1 C6 131.1(4)
C2 Fe1 C6 132.1(3)
C8 Fe1 C6 64.7(4)
C9 Fe1 C6 65.4(3)
C7 Fe1 C6 37.9(4)
C1 Fe1 C10 153.1(3)
C2 Fe1 C10 97.5(3)
C8 Fe1 C10 66.3(4)
C9 Fe1 C10 40.7(4)
C7 Fe1 C10 64.4(3)
C6 Fe1 C10 37.8(4)
C1 Fe1 P1 88.5(2)
C2 Fe1 P1 93.4(2)
C8 Fe1 P1 143.8(3)
C9 Fe1 P1 154.1(3)
C7 Fe1 P1 106.2(3)
C6 Fe1 P1 92.6(2)
C10 Fe1 P1 113.4(3)
Cl1A C26A Cl2A 99(4)
Cl1A C26A H26C 111.6
Cl2A C26A H26C 111.5
Cl1A C26A H26D 112.2
Cl2A C26A H26D 112.8
H26C C26A H26D 109.7
C26A Cl2A Cl1A 38(3)
C26A Cl1A Cl2A 44(3)

loop_
_geom_bond_atom_site_label_1
_geom_bond_atom_site_label_2
_geom_bond_distance
C1 O1 1.137(9)
C1 Fe1 1.751(7)
C2 N2 1.336(10)
C2 N1 1.336(9)
C2 Fe1 1.972(7)
C3 C4 1.520(11)
C3 P1 1.819(8)
C3 H3A 0.9900
C3 H3B 0.9900
C4 C5 1.518(11)
C4 H4A 0.9900
C4 H4B 0.9900
C5 N1 1.466(10)
C5 H5A 0.9900
C5 H5B 0.9900
C6 C10 1.366(13)
C6 C7 1.362(13)
C6 Fe1 2.104(7)
C6 H6 0.9500
C7 C8 1.384(13)
C7 Fe1 2.093(8)
C7 H7 0.9500
C8 C9 1.400(15)
C8 Fe1 2.069(7)
C8 H8 0.9500
C9 C10 1.456(15)
C9 Fe1 2.084(7)
C9 H9 0.9500
C10 Fe1 2.107(8)
C10 H10 0.9500
C11 N1 1.479(9)
C11 C12 1.501(13)
C11 H11A 0.9900
C11 H11B 0.9900
C12 C13 1.496(12)
C12 H12A 0.9900
C12 H12B 0.9900
C13 N2 1.466(9)
C13 H13A 0.9900
C13 H13B 0.9900
C14 C15 1.3900
C14 C19 1.3900
C14 P1 1.815(4)
C15 C16 1.3900
C15 H15 0.9500
C16 C17 1.3900
C16 H16 0.9500
C17 C18 1.3900
C17 H17 0.9500
C18 C19 1.3900
C18 H18 0.9500
C19 H19 0.9500
C20 C21 1.3900
C20 C25 1.3900
C20 P1 1.846(3)
C21 C22 1.3900
C21 H21 0.9500
C22 C23 1.3900
C22 H22 0.9500
C23 C24 1.3900
C23 H23 0.9500
C24 C25 1.3900
C24 H24 0.9500
C25 H25 0.9500
C26 Cl1 1.88(5)
C26 Cl2 1.81(4)
C26 H26A 0.9900
C26 H26B 0.9900
N2 H2 0.8800
P1 Fe1 2.1958(19)
C26A Cl1A 1.60(9)
C26A Cl2A 1.82(8)
C26A H26C 0.9900
C26A H26D 0.9900
Cl2A Cl1A 2.59(6)

loop_
_geom_torsion_atom_site_label_1
_geom_torsion_atom_site_label_2
_geom_torsion_atom_site_label_3
_geom_torsion_atom_site_label_4
_geom_torsion
P1 C3 C4 C5 -61.4(7)
C3 C4 C5 N1 95.1(8)
C10 C6 C7 C8 -0.5(9)
Fe1 C6 C7 C8 59.8(5)
C10 C6 C7 Fe1 -60.4(5)
C6 C7 C8 C9 0.8(9)
Fe1 C7 C8 C9 61.8(5)
C6 C7 C8 Fe1 -61.0(6)
C7 C8 C9 C10 -0.7(8)
Fe1 C8 C9 C10 61.5(5)
C7 C8 C9 Fe1 -62.2(5)
C7 C6 C10 C9 0.1(8)
Fe1 C6 C10 C9 -60.0(5)
C7 C6 C10 Fe1 60.1(6)
C8 C9 C10 C6 0.4(8)
Fe1 C9 C10 C6 61.3(5)
C8 C9 C10 Fe1 -61.0(5)
N1 C11 C12 C13 -51.0(9)
C11 C12 C13 N2 55.2(8)
C19 C14 C15 C16 0.0
P1 C14 C15 C16 175.0(4)
C14 C15 C16 C17 0.0
C15 C16 C17 C18 0.0
C16 C17 C18 C19 0.0
C17 C18 C19 C14 0.0
C15 C14 C19 C18 0.0
P1 C14 C19 C18 -174.8(4)
C25 C20 C21 C22 0.0
P1 C20 C21 C22 -173.5(4)
C20 C21 C22 C23 0.0
C21 C22 C23 C24 0.0
C22 C23 C24 C25 0.0
C23 C24 C25 C20 0.0
C21 C20 C25 C24 0.0
P1 C20 C25 C24 173.6(4)
N2 C2 N1 C5 -171.7(6)
Fe1 C2 N1 C5 11.4(9)
N2 C2 N1 C11 3.6(10)
Fe1 C2 N1 C11 -173.3(5)
C4 C5 N1 C2 -92.2(8)
C4 C5 N1 C11 92.0(8)
C12 C11 N1 C2 21.3(10)
C12 C11 N1 C5 -162.9(6)
N1 C2 N2 C13 3.5(10)
Fe1 C2 N2 C13 -179.2(5)
C12 C13 N2 C2 -34.0(10)
C15 C14 P1 C3 154.1(3)
C19 C14 P1 C3 -31.0(4)
C15 C14 P1 C20 50.0(3)
C19 C14 P1 C20 -135.1(3)
C15 C14 P1 Fe1 -78.3(3)
C19 C14 P1 Fe1 96.6(3)
C4 C3 P1 C14 -173.2(5)
C4 C3 P1 C20 -66.6(5)
C4 C3 P1 Fe1 63.9(6)
C21 C20 P1 C14 -141.8(3)
C25 C20 P1 C14 44.6(3)
C21 C20 P1 C3 111.7(4)
C25 C20 P1 C3 -61.8(4)
C21 C20 P1 Fe1 -18.5(3)
C25 C20 P1 Fe1 168.0(2)
O1 C1 Fe1 C2 174(5)
O1 C1 Fe1 C8 52(5)
O1 C1 Fe1 C9 79(5)
O1 C1 Fe1 C7 14(5)
O1 C1 Fe1 C6 0(5)
O1 C1 Fe1 C10 53(6)
O1 C1 Fe1 P1 -93(5)
N2 C2 Fe1 C1 -40.4(5)
N1 C2 Fe1 C1 136.5(6)
N2 C2 Fe1 C8 49.9(6)
N1 C2 Fe1 C8 -133.1(6)
N2 C2 Fe1 C9 76.1(6)
N1 C2 Fe1 C9 -107.0(7)
N2 C2 Fe1 C7 80.7(10)
N1 C2 Fe1 C7 -102.3(10)
N2 C2 Fe1 C6 134.0(5)
N1 C2 Fe1 C6 -49.0(7)
N2 C2 Fe1 C10 116.5(5)
N1 C2 Fe1 C10 -66.5(6)
N2 C2 Fe1 P1 -129.3(5)
N1 C2 Fe1 P1 47.7(6)
C7 C8 Fe1 C1 -102.7(6)
C9 C8 Fe1 C1 139.6(6)
C7 C8 Fe1 C2 161.6(5)
C9 C8 Fe1 C2 44.0(7)
C7 C8 Fe1 C9 117.6(8)
C9 C8 Fe1 C7 -117.6(8)
C7 C8 Fe1 C6 36.3(5)
C9 C8 Fe1 C6 -81.3(6)
C7 C8 Fe1 C10 78.0(6)
C9 C8 Fe1 C10 -39.6(6)
C7 C8 Fe1 P1 -19.7(8)
C9 C8 Fe1 P1 -137.3(5)
C8 C9 Fe1 C1 -46.0(6)
C10 C9 Fe1 C1 -162.5(5)
C8 C9 Fe1 C2 -144.3(6)
C10 C9 Fe1 C2 99.3(5)
C10 C9 Fe1 C8 -116.4(7)
C8 C9 Fe1 C7 37.7(5)
C10 C9 Fe1 C7 -78.7(5)
C8 C9 Fe1 C6 79.5(6)
C10 C9 Fe1 C6 -36.9(5)
C8 C9 Fe1 C10 116.4(7)
C8 C9 Fe1 P1 113.8(8)
C10 C9 Fe1 P1 -2.7(9)
C6 C7 Fe1 C1 -162.8(5)
C8 C7 Fe1 C1 78.0(6)
C6 C7 Fe1 C2 75.9(11)
C8 C7 Fe1 C2 -43.3(12)
C6 C7 Fe1 C8 119.2(8)
C6 C7 Fe1 C9 81.0(6)
C8 C7 Fe1 C9 -38.2(6)
C8 C7 Fe1 C6 -119.2(8)
C6 C7 Fe1 C10 35.9(5)
C8 C7 Fe1 C10 -83.4(6)
C6 C7 Fe1 P1 -72.7(5)
C8 C7 Fe1 P1 168.0(5)
C10 C6 Fe1 C1 143.6(5)
C7 C6 Fe1 C1 23.1(7)
C10 C6 Fe1 C2 -29.1(7)
C7 C6 Fe1 C2 -149.6(5)
C10 C6 Fe1 C8 83.3(6)
C7 C6 Fe1 C8 -37.2(5)
C10 C6 Fe1 C9 39.6(6)
C7 C6 Fe1 C9 -80.9(6)
C10 C6 Fe1 C7 120.5(7)
C7 C6 Fe1 C10 -120.5(7)
C10 C6 Fe1 P1 -126.1(5)
C7 C6 Fe1 P1 113.4(5)
C6 C10 Fe1 C1 -80.4(10)
C9 C10 Fe1 C1 36.7(10)
C6 C10 Fe1 C2 158.7(5)
C9 C10 Fe1 C2 -84.2(5)
C6 C10 Fe1 C8 -78.8(6)
C9 C10 Fe1 C8 38.4(5)
C6 C10 Fe1 C9 -117.1(7)
C6 C10 Fe1 C7 -35.9(5)
C9 C10 Fe1 C7 81.2(6)
C9 C10 Fe1 C6 117.1(7)
C6 C10 Fe1 P1 61.6(5)
C9 C10 Fe1 P1 178.7(4)
C14 P1 Fe1 C1 78.1(3)
C3 P1 Fe1 C1 -162.9(3)
C20 P1 Fe1 C1 -41.4(3)
C14 P1 Fe1 C2 174.5(3)
C3 P1 Fe1 C2 -66.5(3)
C20 P1 Fe1 C2 55.0(3)
C14 P1 Fe1 C8 -4.4(5)
C3 P1 Fe1 C8 114.6(5)
C20 P1 Fe1 C8 -123.9(5)
C14 P1 Fe1 C9 -83.8(6)
C3 P1 Fe1 C9 35.2(7)
C20 P1 Fe1 C9 156.6(6)
C14 P1 Fe1 C7 -17.1(3)
C3 P1 Fe1 C7 101.9(4)
C20 P1 Fe1 C7 -136.6(3)
C14 P1 Fe1 C6 -53.0(3)
C3 P1 Fe1 C6 66.0(4)
C20 P1 Fe1 C6 -172.5(3)
C14 P1 Fe1 C10 -85.7(3)
C3 P1 Fe1 C10 33.3(4)
C20 P1 Fe1 C10 154.8(3)
